data_1100409
loop_
_publ_author_name
'Bolm, Carsten'
'Kaufmann, Daniel'
'Gessler, Simon'
'Harms, Klaus'

_publ_section_title
;
 Crystal structure of a new chiral Pd(0) / diphosphine complex and its
 use in enantioselective allylic alkylations
;
_journal_coden_ASTM JORCAI
_journal_issue 1-2
_journal_name_full 'Journal of Organometallic Chemistry'
_journal_page_first 47
_journal_page_last 52
_journal_paper_doi 10.1016/0022-328x(95)05687-k
_journal_volume 502
_journal_year 1995
_chemical_formula_sum 'C76 H64 O4 P4 Pd'
_space_group_IT_number 19
_symmetry_cell_setting orthorhombic
_symmetry_Int_Tables_number 19
_symmetry_space_group_name_Hall 'P 2ac 2ab'
_symmetry_space_group_name_H-M 'P 21 21 21'
_cell_angle_alpha 90
_cell_angle_beta 90
_cell_angle_gamma 90
_cell_formula_units_Z 4
_cell_length_a 12.614(1)
_cell_length_b 21.611(1)
_cell_length_c 22.789(1)
_cod_original_formula_sum 'C76 H64 O4 P4 Pd1'
_cod_database_code 1100409

loop_
_symmetry_equiv_pos_site_id
_symmetry_equiv_pos_as_xyz
1 x,y,z
2 1/2-x,-y,1/2+z
3 1/2+x,1/2-y,-z
4 -x,1/2+y,1/2-z

loop_
_atom_site_label
_atom_site_type_symbol
_atom_site_fract_x
_atom_site_fract_y
_atom_site_fract_z
Pd1 Pd 0.18311(2) 0.15080(2) 0.24216(2)
P1 P 0.1343(1) 0.20272(6) 0.15403(6)
P2 P 0.04368(9) 0.07721(6) 0.23894(6)
O1 O -0.147(3) 0.0512(2) 0.0743(2)
O2 O -0.1872(3) 0.1861(2) 0.0813(2)
C1 C 0.2386(4) 0.2462(3) 0.1141(3)
C2 C 0.3299(4) 0.2156(3) 0.0949(3)
C3 C 0.4106(5) 0.2468(4) 0.0658(3)
C4 C 0.4032(6) 0.3093(4) 0.0570(3)
C5 C 0.3178(6) 0.3411(4) 0.0786(3)
C6 C 0.2356(5) 0.3093(3) 0.1057(3)
C7 C 0.0311(4) 0.2623(3) 0.1536(3)
C8 C -0.0144(5) 0.2834(3) 0.1009(3)
C9 C -0.0837(7) 0.3321(4) 0.1014(5)
C10 C -0.1061(7) 0.3618(4) 0.1531(5)
C11 C -0.0649(7) 0.3411(4) 0.2046(4)
C12 C 0.0046(5) 0.2909(3) 0.2056(3)
C13 C 0.0840(4) 0.1478(3) 0.0982(2)
C14 C 0.1455(4) 0.1304(3) 0.0494(3)
C15 C 0.1127(5) 0.0855(3) 0.0118(3)
C16 C 0.0156(4) 0.0567(4) 0.0186(3)
C17 C -0.0479(4) 0.0748(3) 0.0650(2)
C18 C -0.0141(4) 0.1185(3) 0.1060(2)
C19 C -0.0899(4) 0.1349(2) 0.1545(2)
C20 C -0.1791(4) 0.1709(3) 0.1393(3)
C21 C -0.2504(4) 0.1895(3) 0.1810(3)
C22 C -0.2387(4) 0.1704(3) 0.2381(3)
C23 C -0.1552(4) 0.1326(3) 0.2539(3)
C24 C -0.0776(4) 0.1149(2) 0.2128(2)
C25 C -0.0026(5) 0.0413(3) 0.3075(3)
C26 C 0.0500(6) 0.0530(3) 0.3591(3)
C27 C 0.0202(8) 0.0252(5) 0.4106(4)
C28 C -0.0658(8) -0.0142(5) 0.4120(4)
C29 C -0.1191(6) -0.0262(4) 0.3622(4)
C30 C -0.0887(5) -0.0005(3) 0.3103(3)
C31 C 0.0527(4) 0.0066(3) 0.1943(3)
C32 C 0.1508(5) -0.0202(3) 0.1884(3)
C33 C 0.1634(7) -0.0749(4) 0.1569(4)
C34 C 0.0760(9) -0.1032(4) 0.1332(4)
C35 C -0.0218(8) -0.0792(3) 0.1399(4)
C36 C -0.0337(5) -0.0241(3) 0.1702(3)
C37 C -0.1850(6) 0.0060(3) 0.0344(3)
C38 C -0.2785(5) 0.2202(4) 0.0635(4)
P3 P 0.20477(10) 0.21003(6) 0.33025(6)
P4 P 0.36253(9) 0.12030(6) 0.24243(6)
O3 O 0.5841(3) 0.1483(2) 0.3938(2)
O4 O 0.5245(4) 0.2790(2) 0.3877(2)
C39 C 0.0883(5) 0.2234(3) 0.3768(3)
C40 C -0.0102(4) 0.2142(3) 0.3517(3)
C41 C -0.1041(5) 0.2240(3) 0.3835(4)
C42 C -0.0984(6) 0.2423(3) 0.4410(4)
C43 C -0.0024(6) 0.2515(3) 0.4669(3)
C44 C 0.0903(6) 0.2429(3) 0.4359(3)
C45 C 0.2563(4) 0.2899(3) 0.3245(3)
C46 C 0.2627(5) 0.3176(3) 0.2701(3)
C47 C 0.2976(5) 0.3770(3) 0.2628(4)
C48 C 0.3285(6) 0.4109(3) 0.3111(5)
C49 C 0.3260(7) 0.3843(4) 0.3659(4)
C50 C 0.2901(6) 0.3241(3) 0.3729(3)
C51 C 0.2996(4) 0.1735(2) 0.3815(2)
C52 C 0.2639(5) 0.1379(3) 0.4283(2)
C53 C 0.3334(5) 0.1066(3) 0.4643(3)
C54 C 0.4411(5) 0.1096(3) 0.4543(3)
C55 C 0.4781(4) 0.1428(3) 0.4077(3)
C56 C 0.4096(4) 0.1750(3) 0.3699(2)
C57 C 0.4569(4) 0.2091(3) 0.3193(3)
C58 C 0.5137(4) 0.2634(3) 0.3299(3)
C59 C 0.5526(5) 0.2989(3) 0.2847(3)
C60 C 0.5360(4) 0.2798(3) 0.2276(3)
C61 C 0.4840(4) 0.2252(3) 0.2158(3)
C62 C 0.4448(3) 0.1877(2) 0.2613(2)
C63 C 0.4243(4) 0.0904(3) 0.1754(3)
C64 C 0.5329(5) 0.0895(3) 0.1642(3)
C65 C 0.5742(6) 0.0622(4) 0.1147(4)
C66 C 0.5079(7) 0.0323(4) 0.0756(4)
C67 C 0.3998(7) 0.0328(4) 0.0852(3)
C68 C 0.3592(5) 0.0625(3) 0.1340(3)
C69 C 0.4116(4) 0.0586(3) 0.2915(3)
C70 C 0.5188(5) 0.0464(3) 0.3011(3)
C71 C 0.5511(6) -0.0043(4) 0.3320(4)
C72 C 0.4776(7) -0.0449(4) 0.3548(4)
C73 C 0.3727(7) -0.0332(4) 0.3470(4)
C74 C 0.3393(5) 0.0189(3) 0.3155(3)
C75 C 0.6587(6) 0.1161(4) 0.4297(4)
C76 C 0.5910(7) 0.3301(4) 0.4014(4)
H1 H 0.3367(4) 0.1734(3) 0.1017(3)
H2 H 0.4696(5) 0.2252(4) 0.0522(3)
H3 H 0.4560(6) 0.3301(4) 0.0364(3)
H4 H 0.3148(6) 0.3839(4) 0.0751(3)
H5 H 0.1767(5) 0.3314(3) 0.1185(3)
H6 H 0.0027(5) 0.2642(3) 0.0657(3)
H7 H -0.1156(7) 0.3451(4) 0.0668(5)
H8 H -0.1499(7) 0.3964(4) 0.1529(5)
H9 H -0.0833(7) 0.3605(4) 0.2396(4)
H10 H 0.0327(5) 0.2770(3) 0.2409(3)
H11 H 0.2100(4) 0.1500(3) 0.0427(3)
H12 H 0.1564(5) 0.0739(3) -0.0191(3)
H13 H -0.0064(4) 0.0259(3) -0.0072(3)
H14 H -0.3067(4) 0.2151(3) 0.1706(3)
H15 H -0.2874(4) 0.1830(3) 0.2664(3)
H16 H -0.1501(4) 0.1186(3) 0.2923(3)
H17 H 0.1069(6) 0.0804(3) 0.3591(3)
H18 H 0.0581(8) 0.0330(5) 0.4448(4)
H19 H -0.0867(8) -0.0323(5) 0.4471(4)
H20 H -0.1776(6) -0.0523(4) 0.3633(4)
H21 H -0.1251(5) -0.0106(3) 0.2761(3)
H22 H 0.2095(5) -0.0016(3) 0.2057(3)
H23 H 0.2304(7) -0.0920(4) 0.1520(4)
H24 H 0.0844(9) -0.1397(4) 0.1120(4)
H25 H -0.0806(8) -0.0993(3) 0.1244(4)
H26 H -0.1011(5) -0.0072(3) 0.1745(3)
H27 H -0.2546(19) -0.0072(19) 0.0459(14)
H28 H -0.1378(25) -0.0288(11) 0.0346(18)
H29 H -0.1877(42) 0.0234(8) -0.0043(5)
H30 H -0.2751(25) 0.2278(25) 0.0220(6)
H31 H -0.2805(27) 0.2590(13) 0.084(2)
H32 H -0.3412(6) 0.1969(13) 0.0723(25)
H33 H -0.0144(4) 0.2012(3) 0.3129(3)
H34 H -0.1696(5) 0.2182(3) 0.3656(4)
H35 H -0.1603(6) 0.2484(3) 0.4624(4)
H36 H 0.0007(6) 0.2637(3) 0.5060(3)
H37 H 0.1551(6) 0.2501(3) 0.4542(3)
H38 H 0.2425(5) 0.2951(3) 0.2372(3)
H39 H 0.3003(5) 0.3945(3) 0.2255(4)
H40 H 0.3511(6) 0.4516(3) 0.3066(5)
H41 H 0.3484(7) 0.4068(4) 0.3984(4)
H42 H 0.2885(6) 0.3064(3) 0.4101(3)
H43 H 0.1914(5) 0.1352(3) 0.4355(2)
H44 H 0.3076(5) 0.0834(3) 0.4955(3)
H45 H 0.4880(5) 0.0891(3) 0.4791(3)
H46 H 0.5897(5) 0.3352(3) 0.2924(3)
H47 H 0.5601(4) 0.3041(3) 0.1968(3)
H48 H 0.4747(4) 0.2129(3) 0.1770(3)
H49 H 0.5788(5) 0.1079(3) 0.1910(3)
H50 H 0.6467(6) 0.0639(4) 0.1075(4)
H51 H 0.5358(7) 0.0121(4) 0.0431(4)
H52 H 0.3544(7) 0.0133(4) 0.0590(3)
H53 H 0.2861(5) 0.0639(3) 0.1392(3)
H54 H 0.5693(5) 0.0734(3) 0.2861(3)
H55 H 0.6231(6) -0.0115(4) 0.3376(4)
H56 H 0.4994(7) -0.0799(4) 0.3753(4)
H57 H 0.3225(7) -0.0600(4) 0.3628(4)
H58 H 0.2672(5) 0.0266(3) 0.3109(3)
H59 H 0.7291(7) 0.1235(25) 0.4153(17)
H60 H 0.6439(32) 0.0725(5) 0.4284(23)
H61 H 0.6532(35) 0.1305(21) 0.4694(7)
H62 H 0.5995(43) 0.3330(19) 0.4431(4)
H63 H 0.5594(25) 0.3675(5) 0.3869(25)
H64 H 0.6591(18) 0.3244(15) 0.3833(24)

loop_
_atom_type_symbol
_atom_type_radius_bond
C 0.68
H 0.23
O 0.68
P 1.05
Pd 1.50
